data_7707294
loop_
_publ_author_name
'Kumar, Priyaranjan'
'Singh, Prerana'
'Saren, Sanjoy'
'Pakira, Sandip'
'Sivakumar, Sri'
'Patra, Ashis K.'

_publ_section_title
;
 Kinetically labile ruthenium(II) complexes of terpyridines and saccharin:
 effect of substituents on photoactivity, solvation kinetics, and
 photocytotoxicity.
;
_journal_issue 23
_journal_name_full 'Dalton transactions (Cambridge, England : 2003)'
_journal_page_first 8196
_journal_page_last 8217
_journal_paper_doi 10.1039/d1dt00246e
_journal_volume 50
_journal_year 2021
_chemical_formula_moiety 'C34 H24 N6 O7 Ru S2, 0.5[C4H10O]'
_chemical_formula_sum 'C34 H24 N6 O7 Ru S2'
_chemical_formula_weight 793.78
_chemical_name_systematic Ru-2pytpy-sac
_space_group_crystal_system triclinic
_space_group_IT_number 2
_space_group_name_Hall '-P 1'
_space_group_name_H-M_alt 'P -1'
_atom_sites_solution_hydrogens mixed
_audit_creation_date 2021-03-12
_audit_creation_method
;
Olex2 1.3
(compiled 2020.11.12 svn.r5f609507 for OlexSys, GUI svn.r6272)
;
_audit_update_record
;
2021-03-21 deposited with the CCDC.	2021-04-30 downloaded from the CCDC.
;
_cell_angle_alpha 70.839(2)
_cell_angle_beta 75.280(2)
_cell_angle_gamma 82.782(2)
_cell_formula_units_Z 2
_cell_length_a 11.0081(7)
_cell_length_b 13.9727(9)
_cell_length_c 14.7973(10)
_cell_measurement_reflns_used 8584
_cell_measurement_temperature 273(2)
_cell_measurement_theta_max 28.40
_cell_measurement_theta_min 2.46
_cell_volume 2077.1(2)
_computing_molecular_graphics 'Olex2 1.3 (Dolomanov et al., 2009)'
_computing_publication_material 'Olex2 1.3 (Dolomanov et al., 2009)'
_computing_structure_refinement 'SHELXL 2017/1 (Sheldrick, 2015)'
_computing_structure_solution 'ShelXT (Sheldrick, 2015)'
_diffrn_ambient_temperature 273.15
_diffrn_measured_fraction_theta_full 0.992
_diffrn_measured_fraction_theta_max 0.992
_diffrn_measurement_device_type 'Bruker Aplex-II CCD'
_diffrn_radiation_type MoK\a
_diffrn_radiation_wavelength 0.71073
_diffrn_reflns_av_R_equivalents 0.0793
_diffrn_reflns_av_unetI/netI 0.1225
_diffrn_reflns_Laue_measured_fraction_full 0.992
_diffrn_reflns_Laue_measured_fraction_max 0.992
_diffrn_reflns_limit_h_max 14
_diffrn_reflns_limit_h_min -14
_diffrn_reflns_limit_k_max 18
_diffrn_reflns_limit_k_min -18
_diffrn_reflns_limit_l_max 19
_diffrn_reflns_limit_l_min -19
_diffrn_reflns_number 31208
_diffrn_reflns_point_group_measured_fraction_full 0.992
_diffrn_reflns_point_group_measured_fraction_max 0.992
_diffrn_reflns_theta_full 25.242
_diffrn_reflns_theta_max 28.417
_diffrn_reflns_theta_min 2.685
_exptl_absorpt_coefficient_mu 0.525
_exptl_absorpt_correction_T_max 0.746
_exptl_absorpt_correction_T_min 0.649
_exptl_absorpt_correction_type multi-scan
_exptl_absorpt_process_details
'SADABS-2014/4 (Bruker,2014/4) was used for absorption correction. wR2(int) was 0.0911 before and 0.0578 after correction. The Ratio of minimum to maximum transmission is 0.8703. The \l/2 correction factor is 0.00150.'
_exptl_crystal_colour 'metallic brownish black'
_exptl_crystal_colour_lustre metallic
_exptl_crystal_colour_modifier brownish
_exptl_crystal_colour_primary black
_exptl_crystal_density_diffrn 1.269
_exptl_crystal_description block
_exptl_crystal_F_000 804
_exptl_crystal_size_max 0.2
_exptl_crystal_size_mid 0.18
_exptl_crystal_size_min 0.16
_refine_diff_density_max 1.293
_refine_diff_density_min -0.719
_refine_diff_density_rms 0.123
_refine_ls_extinction_method none
_refine_ls_goodness_of_fit_ref 0.981
_refine_ls_hydrogen_treatment constr
_refine_ls_matrix_type full
_refine_ls_number_parameters 452
_refine_ls_number_reflns 10375
_refine_ls_number_restraints 0
_refine_ls_restrained_S_all 0.981
_refine_ls_R_factor_all 0.1059
_refine_ls_R_factor_gt 0.0623
_refine_ls_shift/su_max 0.001
_refine_ls_shift/su_mean 0.000
_refine_ls_structure_factor_coef Fsqd
_refine_ls_weighting_details 'w=1/[\s^2^(Fo^2^)+(0.0778P)^2^] where P=(Fo^2^+2Fc^2^)/3'
_refine_ls_weighting_scheme calc
_refine_ls_wR_factor_gt 0.1343
_refine_ls_wR_factor_ref 0.1492
_reflns_Friedel_coverage 0.000
_reflns_number_gt 6626
_reflns_number_total 10375
_reflns_threshold_expression 'I > 2\s(I)'
_cod_data_source_file d1dt00246e2.cif
_cod_data_source_block 5junc_0m_a
_cod_depositor_comments 'Adding full bibliography for 7707291--7707294.cif.'
_cod_database_code 7707294
_shelx_shelxl_version_number 2017/1
_shelx_space_group_comment
;
The symmetry employed for this shelxl refinement is uniquely defined
by the following loop, which should always be used as a source of
symmetry information in preference to the above space-group names.
They are only intended as comments.
;
_shelx_estimated_absorpt_t_max 0.921
_shelx_estimated_absorpt_t_min 0.902
_olex2_refinement_description
;
1. Fixed Uiso
 At 1.2 times of:
  All C(H) groups
 At 1.5 times of:
  All O(H,H) groups
2.a Rotating group:
 O7(H7A,H7B)
2.b Aromatic/amide H refined with riding coordinates:
 C21(H21), C28(H28), C15(H15), C33(H33), C34(H34), C31(H31), C18(H18),
 C17(H17), C5(H5), C16(H16), C12(H12), C10(H10), C32(H32), C24(H24), C11(H11),
 C2(H2), C3(H3), C4(H4), C9(H9), C26(H26), C27(H27), C25(H25)
;
_smtbx_masks_special_details
;
A solvent mask was calculated and 46 electrons were 
found in a volume of 716\%A^3^ in 1 void per unit cell. 
This is consistent with the presence of 
0.5[C4H10O] per Formula Unit 
which account for 42 electrons 
per unit cell.
;
_smtbx_masks_void_probe_radius 1.2
_smtbx_masks_void_truncation_radius 1.2
_olex2_submission_special_instructions 'No special instructions were received'

loop_
_space_group_symop_operation_xyz
'x, y, z'
'-x, -y, -z'

loop_
_atom_site_label
_atom_site_type_symbol
_atom_site_fract_x
_atom_site_fract_y
_atom_site_fract_z
_atom_site_U_iso_or_equiv
_atom_site_adp_type
_atom_site_occupancy
_atom_site_site_symmetry_order
_atom_site_calc_flag
_atom_site_refinement_flags_posn
_atom_site_refinement_flags_adp
_atom_site_refinement_flags_occupancy
_atom_site_disorder_assembly
_atom_site_disorder_group
Ru1 Ru 0.41865(3) 0.65989(2) 0.74920(2) 0.01740(11) Uani 1 1 d . . . . .
S1 S 0.19230(9) 0.63542(8) 0.64837(7) 0.0204(2) Uani 1 1 d . . . . .
S2 S 0.68421(9) 0.77907(8) 0.67835(7) 0.0244(2) Uani 1 1 d . . . . .
O7 O 0.3504(2) 0.6401(2) 0.90530(18) 0.0236(6) Uani 1 1 d . . . . .
H7A H 0.409794 0.610679 0.940931 0.035 Uiso 1 1 d R U . . .
H7B H 0.288453 0.594568 0.934498 0.035 Uiso 1 1 d R U . . .
O6 O 0.5834(3) 0.5998(2) 0.92677(19) 0.0261(7) Uani 1 1 d . . . . .
O1 O 0.1712(2) 0.7416(2) 0.6048(2) 0.0266(7) Uani 1 1 d . . . . .
O2 O 0.2709(2) 0.5819(2) 0.5864(2) 0.0260(7) Uani 1 1 d . . . . .
O3 O 0.1786(3) 0.5226(2) 0.9135(2) 0.0291(7) Uani 1 1 d . . . . .
O5 O 0.6237(3) 0.8774(2) 0.6559(2) 0.0361(8) Uani 1 1 d . . . . .
N5 N 0.4976(3) 0.5177(2) 0.7505(2) 0.0194(7) Uani 1 1 d . . . . .
N4 N 0.4802(3) 0.6833(2) 0.6104(2) 0.0180(7) Uani 1 1 d . . . . .
O4 O 0.7368(3) 0.7414(3) 0.5974(2) 0.0363(8) Uani 1 1 d . . . . .
N1 N 0.2431(3) 0.6125(2) 0.7492(2) 0.0201(7) Uani 1 1 d . . . . .
N3 N 0.3613(3) 0.8099(2) 0.6976(2) 0.0193(7) Uani 1 1 d . . . . .
N2 N 0.5890(3) 0.6983(2) 0.7671(2) 0.0199(7) Uani 1 1 d . . . . .
C30 C 0.5544(3) 0.5120(3) 0.6572(3) 0.0177(8) Uani 1 1 d . . . . .
C21 C 0.5103(4) 0.7956(3) 0.4480(3) 0.0208(9) Uani 1 1 d . . . . .
H21 H 0.496869 0.859314 0.404752 0.025 Uiso 1 1 calc R U . . .
C28 C 0.5961(3) 0.6238(3) 0.4784(3) 0.0198(9) Uani 1 1 d . . . . .
H28 H 0.640556 0.571740 0.456019 0.024 Uiso 1 1 calc R U . . .
C20 C 0.4618(4) 0.7761(3) 0.5468(3) 0.0199(9) Uani 1 1 d . . . . .
C29 C 0.5453(3) 0.6073(3) 0.5772(3) 0.0182(8) Uani 1 1 d . . . . .
C22 C 0.5800(4) 0.7198(3) 0.4121(3) 0.0189(9) Uani 1 1 d . . . . .
C6 C 0.0498(4) 0.5301(3) 0.8032(3) 0.0230(9) Uani 1 1 d . . . . .
C14 C 0.6351(4) 0.6615(3) 0.8502(3) 0.0193(9) Uani 1 1 d . . . . .
N6 N 0.6075(4) 0.8372(3) 0.2494(3) 0.0359(10) Uani 1 1 d . . . . .
C15 C 0.3016(4) 0.8725(3) 0.7484(3) 0.0251(9) Uani 1 1 d . . . . .
H15 H 0.282305 0.847644 0.816693 0.030 Uiso 1 1 calc R U . . .
C33 C 0.5628(4) 0.3444(3) 0.8163(3) 0.0258(10) Uani 1 1 d . . . . .
H33 H 0.564926 0.287973 0.871096 0.031 Uiso 1 1 calc R U . . .
C19 C 0.3910(3) 0.8479(3) 0.5979(3) 0.0187(8) Uani 1 1 d . . . . .
C1 C 0.0505(4) 0.5726(3) 0.7060(3) 0.0213(9) Uani 1 1 d . . . . .
C23 C 0.6377(4) 0.7444(3) 0.3048(3) 0.0203(9) Uani 1 1 d . . . . .
C8 C 0.7966(4) 0.7733(3) 0.7458(3) 0.0215(9) Uani 1 1 d . . . . .
C34 C 0.5037(4) 0.4339(3) 0.8269(3) 0.0212(9) Uani 1 1 d . . . . .
H34 H 0.466116 0.436681 0.889841 0.025 Uiso 1 1 calc R U . . .
C31 C 0.6131(4) 0.4239(3) 0.6426(3) 0.0220(9) Uani 1 1 d . . . . .
H31 H 0.648760 0.421011 0.579435 0.026 Uiso 1 1 calc R U . . .
C13 C 0.7568(4) 0.7059(3) 0.8388(3) 0.0193(8) Uani 1 1 d . . . . .
C7 C 0.1621(4) 0.5534(3) 0.8288(3) 0.0200(9) Uani 1 1 d . . . . .
C18 C 0.3571(4) 0.9473(3) 0.5494(3) 0.0240(9) Uani 1 1 d . . . . .
H18 H 0.376705 0.970981 0.481081 0.029 Uiso 1 1 calc R U . . .
C17 C 0.2954(4) 1.0097(3) 0.6015(3) 0.0276(10) Uani 1 1 d . . . . .
H17 H 0.272143 1.076172 0.569626 0.033 Uiso 1 1 calc R U . . .
C5 C -0.0508(4) 0.4741(3) 0.8677(3) 0.0290(10) Uani 1 1 d . . . . .
H5 H -0.052655 0.445722 0.934341 0.035 Uiso 1 1 calc R U . . .
C16 C 0.2677(4) 0.9719(3) 0.7042(3) 0.0288(10) Uani 1 1 d . . . . .
H16 H 0.226988 1.013289 0.741874 0.035 Uiso 1 1 calc R U . . .
C12 C 0.8264(4) 0.6896(3) 0.9085(3) 0.0261(10) Uani 1 1 d . . . . .
H12 H 0.800060 0.645829 0.971775 0.031 Uiso 1 1 calc R U . . .
C10 C 0.9749(4) 0.8066(3) 0.7879(3) 0.0305(10) Uani 1 1 d . . . . .
H10 H 1.048519 0.840603 0.772326 0.037 Uiso 1 1 calc R U . . .
C32 C 0.6187(4) 0.3392(3) 0.7236(3) 0.0265(10) Uani 1 1 d . . . . .
H32 H 0.660007 0.279384 0.715198 0.032 Uiso 1 1 calc R U . . .
C24 C 0.7158(4) 0.6771(3) 0.2641(3) 0.0327(11) Uani 1 1 d . . . . .
H24 H 0.733944 0.612373 0.303494 0.039 Uiso 1 1 calc R U . . .
C11 C 0.9368(4) 0.7404(3) 0.8813(3) 0.0311(10) Uani 1 1 d . . . . .
H11 H 0.985944 0.729754 0.926750 0.037 Uiso 1 1 calc R U . . .
C2 C -0.0452(4) 0.5638(3) 0.6654(3) 0.0323(11) Uani 1 1 d . . . . .
H2 H -0.042551 0.593507 0.598755 0.039 Uiso 1 1 calc R U . . .
C3 C -0.1460(4) 0.5082(3) 0.7291(4) 0.0339(11) Uani 1 1 d . . . . .
H3 H -0.213617 0.501137 0.705095 0.041 Uiso 1 1 calc R U . . .
C4 C -0.1476(4) 0.4625(3) 0.8290(3) 0.0314(11) Uani 1 1 d . . . . .
H4 H -0.214806 0.423708 0.869814 0.038 Uiso 1 1 calc R U . . .
C9 C 0.9069(4) 0.8239(3) 0.7170(3) 0.0292(10) Uani 1 1 d . . . . .
H9 H 0.933824 0.867065 0.653502 0.035 Uiso 1 1 calc R U . . .
C26 C 0.7378(5) 0.8027(3) 0.1066(3) 0.0346(11) Uani 1 1 d . . . . .
H26 H 0.771412 0.825193 0.039239 0.042 Uiso 1 1 calc R U . . .
C27 C 0.6569(5) 0.8627(4) 0.1539(3) 0.0440(14) Uani 1 1 d . . . . .
H27 H 0.634678 0.926819 0.115718 0.053 Uiso 1 1 calc R U . . .
C25 C 0.7669(4) 0.7066(4) 0.1643(3) 0.0385(12) Uani 1 1 d . . . . .
H25 H 0.820753 0.662119 0.136001 0.046 Uiso 1 1 calc R U . . .

loop_
_atom_site_aniso_label
_atom_site_aniso_U_11
_atom_site_aniso_U_22
_atom_site_aniso_U_33
_atom_site_aniso_U_23
_atom_site_aniso_U_13
_atom_site_aniso_U_12
Ru1 0.01529(17) 0.02284(19) 0.01410(17) -0.00386(13) -0.00359(12) -0.00558(13)
S1 0.0161(5) 0.0274(6) 0.0181(5) -0.0053(4) -0.0046(4) -0.0055(4)
S2 0.0206(5) 0.0319(6) 0.0186(5) -0.0001(5) -0.0061(4) -0.0117(5)
O7 0.0205(15) 0.0337(17) 0.0170(15) -0.0086(13) -0.0008(11) -0.0072(13)
O6 0.0244(15) 0.0343(17) 0.0170(15) 0.0005(13) -0.0064(12) -0.0110(14)
O1 0.0231(16) 0.0280(16) 0.0265(17) -0.0006(13) -0.0097(12) -0.0064(13)
O2 0.0225(15) 0.0336(17) 0.0249(16) -0.0111(13) -0.0056(12) -0.0058(13)
O3 0.0250(16) 0.0431(19) 0.0178(16) -0.0037(13) -0.0056(12) -0.0109(14)
O5 0.0276(17) 0.0344(18) 0.0387(19) 0.0082(15) -0.0127(14) -0.0167(15)
N5 0.0166(17) 0.0232(18) 0.0186(18) -0.0030(14) -0.0059(13) -0.0076(15)
N4 0.0150(17) 0.0193(17) 0.0196(18) -0.0032(14) -0.0053(13) -0.0054(14)
O4 0.0260(16) 0.065(2) 0.0183(16) -0.0102(15) -0.0002(12) -0.0213(16)
N1 0.0192(17) 0.0246(18) 0.0178(18) -0.0069(14) -0.0050(13) -0.0036(15)
N3 0.0160(17) 0.0261(19) 0.0169(18) -0.0069(14) -0.0028(13) -0.0068(15)
N2 0.0128(16) 0.0288(19) 0.0189(18) -0.0070(15) -0.0024(13) -0.0072(15)
C30 0.0119(19) 0.024(2) 0.018(2) -0.0040(17) -0.0057(15) -0.0063(17)
C21 0.021(2) 0.020(2) 0.018(2) 0.0030(17) -0.0092(16) -0.0058(18)
C28 0.017(2) 0.026(2) 0.019(2) -0.0078(17) -0.0044(16) -0.0047(17)
C20 0.021(2) 0.019(2) 0.020(2) 0.0021(17) -0.0117(16) -0.0092(17)
C29 0.0145(19) 0.024(2) 0.019(2) -0.0067(17) -0.0061(15) -0.0057(17)
C22 0.018(2) 0.026(2) 0.014(2) -0.0045(17) -0.0063(15) -0.0044(18)
C6 0.019(2) 0.026(2) 0.024(2) -0.0064(18) -0.0037(17) -0.0039(18)
C14 0.021(2) 0.022(2) 0.017(2) -0.0057(17) -0.0069(16) -0.0011(18)
N6 0.058(3) 0.027(2) 0.017(2) -0.0029(16) -0.0015(18) -0.004(2)
C15 0.019(2) 0.034(3) 0.024(2) -0.011(2) -0.0031(17) -0.005(2)
C33 0.029(2) 0.023(2) 0.023(2) 0.0017(18) -0.0117(18) -0.0035(19)
C19 0.0126(19) 0.021(2) 0.020(2) -0.0008(17) -0.0031(15) -0.0074(17)
C1 0.013(2) 0.023(2) 0.028(2) -0.0073(18) -0.0024(16) -0.0047(17)
C23 0.021(2) 0.025(2) 0.013(2) -0.0030(17) -0.0052(16) -0.0041(18)
C8 0.019(2) 0.023(2) 0.028(2) -0.0109(18) -0.0101(17) -0.0023(18)
C34 0.019(2) 0.024(2) 0.018(2) -0.0007(17) -0.0038(16) -0.0071(18)
C31 0.022(2) 0.026(2) 0.022(2) -0.0096(18) -0.0073(17) -0.0058(19)
C13 0.020(2) 0.020(2) 0.021(2) -0.0096(17) -0.0046(16) -0.0031(17)
C7 0.016(2) 0.024(2) 0.019(2) -0.0055(17) -0.0028(16) -0.0010(17)
C18 0.024(2) 0.024(2) 0.022(2) -0.0031(18) -0.0059(17) -0.0054(19)
C17 0.021(2) 0.018(2) 0.040(3) -0.005(2) -0.0062(19) -0.0021(18)
C5 0.021(2) 0.034(3) 0.032(3) -0.010(2) -0.0022(18) -0.008(2)
C16 0.024(2) 0.027(2) 0.040(3) -0.020(2) -0.0020(19) -0.005(2)
C12 0.027(2) 0.032(2) 0.024(2) -0.0114(19) -0.0118(18) 0.000(2)
C10 0.021(2) 0.034(3) 0.042(3) -0.016(2) -0.009(2) -0.009(2)
C32 0.031(2) 0.023(2) 0.027(2) -0.0091(19) -0.0112(18) 0.004(2)
C24 0.035(3) 0.032(3) 0.021(2) 0.0006(19) -0.0026(19) 0.000(2)
C11 0.026(2) 0.038(3) 0.039(3) -0.019(2) -0.015(2) -0.002(2)
C2 0.025(2) 0.039(3) 0.036(3) -0.007(2) -0.016(2) -0.008(2)
C3 0.020(2) 0.034(3) 0.049(3) -0.010(2) -0.012(2) -0.007(2)
C4 0.020(2) 0.032(3) 0.041(3) -0.008(2) -0.0033(19) -0.011(2)
C9 0.021(2) 0.036(3) 0.032(3) -0.009(2) -0.0058(18) -0.010(2)
C26 0.055(3) 0.034(3) 0.009(2) -0.0013(19) -0.001(2) -0.008(2)
C27 0.079(4) 0.027(3) 0.016(3) 0.002(2) -0.007(2) 0.000(3)
C25 0.042(3) 0.037(3) 0.025(3) -0.010(2) 0.007(2) 0.006(2)

loop_
_atom_type_symbol
_atom_type_description
_atom_type_scat_dispersion_real
_atom_type_scat_dispersion_imag
_atom_type_scat_source
C C 0.0033 0.0016 'International Tables Vol C Tables 4.2.6.8 and 6.1.1.4'
H H 0.0000 0.0000 'International Tables Vol C Tables 4.2.6.8 and 6.1.1.4'
N N 0.0061 0.0033 'International Tables Vol C Tables 4.2.6.8 and 6.1.1.4'
O O 0.0106 0.0060 'International Tables Vol C Tables 4.2.6.8 and 6.1.1.4'
Ru Ru -1.2594 0.8363 'International Tables Vol C Tables 4.2.6.8 and 6.1.1.4'
S S 0.1246 0.1234 'International Tables Vol C Tables 4.2.6.8 and 6.1.1.4'

loop_
_geom_angle_atom_site_label_1
_geom_angle_atom_site_label_2
_geom_angle_atom_site_label_3
_geom_angle
_geom_angle_site_symmetry_1
_geom_angle_site_symmetry_3
_geom_angle_publ_flag
N5 Ru1 O7 101.65(11) . . ?
N5 Ru1 N1 89.55(12) . . ?
N5 Ru1 N2 89.28(12) . . ?
N4 Ru1 O7 177.56(12) . . ?
N4 Ru1 N5 80.43(13) . . ?
N4 Ru1 N1 92.91(12) . . ?
N4 Ru1 N3 80.06(13) . . ?
N4 Ru1 N2 93.40(12) . . ?
N1 Ru1 O7 88.40(11) . . ?
N3 Ru1 O7 97.86(11) . . ?
N3 Ru1 N5 160.49(12) . . ?
N3 Ru1 N1 91.10(12) . . ?
N3 Ru1 N2 92.21(12) . . ?
N2 Ru1 O7 85.38(11) . . ?
N2 Ru1 N1 173.30(12) . . ?
O1 S1 O2 116.68(17) . . ?
O1 S1 N1 110.93(17) . . ?
O1 S1 C1 112.17(18) . . ?
O2 S1 N1 110.04(17) . . ?
O2 S1 C1 109.00(18) . . ?
N1 S1 C1 96.10(18) . . ?
O5 S2 O4 116.2(2) . . ?
O5 S2 N2 109.73(17) . . ?
O5 S2 C8 110.16(19) . . ?
O4 S2 N2 111.69(18) . . ?
O4 S2 C8 110.98(19) . . ?
N2 S2 C8 96.29(18) . . ?
Ru1 O7 H7A 113.0 . . ?
Ru1 O7 H7B 112.7 . . ?
H7A O7 H7B 101.1 . . ?
C30 N5 Ru1 112.8(2) . . ?
C34 N5 Ru1 129.6(3) . . ?
C34 N5 C30 117.6(3) . . ?
C20 N4 Ru1 119.7(3) . . ?
C20 N4 C29 120.7(3) . . ?
C29 N4 Ru1 119.6(2) . . ?
S1 N1 Ru1 122.88(17) . . ?
C7 N1 Ru1 126.0(3) . . ?
C7 N1 S1 110.9(3) . . ?
C15 N3 Ru1 128.9(3) . . ?
C15 N3 C19 117.9(3) . . ?
C19 N3 Ru1 113.2(2) . . ?
S2 N2 Ru1 122.47(17) . . ?
C14 N2 Ru1 126.2(3) . . ?
C14 N2 S2 111.4(3) . . ?
N5 C30 C29 114.4(3) . . ?
C31 C30 N5 121.7(3) . . ?
C31 C30 C29 123.9(3) . . ?
C20 C21 H21 120.0 . . ?
C20 C21 C22 120.0(4) . . ?
C22 C21 H21 120.0 . . ?
C29 C28 H28 120.4 . . ?
C29 C28 C22 119.3(4) . . ?
C22 C28 H28 120.4 . . ?
N4 C20 C21 120.5(4) . . ?
N4 C20 C19 112.1(3) . . ?
C21 C20 C19 127.4(3) . . ?
N4 C29 C30 112.7(3) . . ?
N4 C29 C28 120.6(3) . . ?
C28 C29 C30 126.6(4) . . ?
C21 C22 C28 118.8(3) . . ?
C21 C22 C23 119.0(3) . . ?
C28 C22 C23 122.1(4) . . ?
C1 C6 C7 112.8(3) . . ?
C1 C6 C5 120.7(4) . . ?
C5 C6 C7 126.5(4) . . ?
O6 C14 N2 124.8(4) . . ?
O6 C14 C13 122.7(3) . . ?
N2 C14 C13 112.5(3) . . ?
C27 N6 C23 117.6(4) . . ?
N3 C15 H15 118.5 . . ?
N3 C15 C16 123.0(4) . . ?
C16 C15 H15 118.5 . . ?
C34 C33 H33 120.4 . . ?
C34 C33 C32 119.1(4) . . ?
C32 C33 H33 120.4 . . ?
N3 C19 C20 114.9(3) . . ?
N3 C19 C18 121.5(4) . . ?
C18 C19 C20 123.6(3) . . ?
C6 C1 S1 107.5(3) . . ?
C6 C1 C2 123.3(4) . . ?
C2 C1 S1 129.1(3) . . ?
N6 C23 C22 115.4(3) . . ?
N6 C23 C24 121.6(4) . . ?
C24 C23 C22 123.0(4) . . ?
C13 C8 S2 107.8(3) . . ?
C9 C8 S2 129.2(3) . . ?
C9 C8 C13 123.1(4) . . ?
N5 C34 C33 123.0(4) . . ?
N5 C34 H34 118.5 . . ?
C33 C34 H34 118.5 . . ?
C30 C31 H31 120.5 . . ?
C30 C31 C32 119.1(4) . . ?
C32 C31 H31 120.5 . . ?
C8 C13 C14 112.0(3) . . ?
C12 C13 C14 128.1(4) . . ?
C12 C13 C8 119.9(4) . . ?
O3 C7 N1 124.6(4) . . ?
O3 C7 C6 122.8(4) . . ?
N1 C7 C6 112.6(3) . . ?
C19 C18 H18 119.9 . . ?
C17 C18 C19 120.1(4) . . ?
C17 C18 H18 119.9 . . ?
C18 C17 H17 120.7 . . ?
C18 C17 C16 118.6(4) . . ?
C16 C17 H17 120.7 . . ?
C6 C5 H5 121.3 . . ?
C4 C5 C6 117.4(4) . . ?
C4 C5 H5 121.3 . . ?
C15 C16 C17 118.9(4) . . ?
C15 C16 H16 120.6 . . ?
C17 C16 H16 120.6 . . ?
C13 C12 H12 121.0 . . ?
C13 C12 C11 118.0(4) . . ?
C11 C12 H12 121.0 . . ?
C11 C10 H10 119.0 . . ?
C11 C10 C9 122.0(4) . . ?
C9 C10 H10 119.0 . . ?
C33 C32 C31 119.5(4) . . ?
C33 C32 H32 120.2 . . ?
C31 C32 H32 120.2 . . ?
C23 C24 H24 120.4 . . ?
C23 C24 C25 119.3(4) . . ?
C25 C24 H24 120.4 . . ?
C12 C11 H11 119.5 . . ?
C10 C11 C12 121.0(4) . . ?
C10 C11 H11 119.5 . . ?
C1 C2 H2 121.8 . . ?
C1 C2 C3 116.5(4) . . ?
C3 C2 H2 121.8 . . ?
C2 C3 H3 119.5 . . ?
C2 C3 C4 121.0(4) . . ?
C4 C3 H3 119.5 . . ?
C5 C4 C3 121.0(4) . . ?
C5 C4 H4 119.5 . . ?
C3 C4 H4 119.5 . . ?
C8 C9 H9 122.0 . . ?
C10 C9 C8 116.1(4) . . ?
C10 C9 H9 122.0 . . ?
C27 C26 H26 121.8 . . ?
C27 C26 C25 116.3(4) . . ?
C25 C26 H26 121.8 . . ?
N6 C27 C26 125.5(4) . . ?
N6 C27 H27 117.3 . . ?
C26 C27 H27 117.3 . . ?
C24 C25 C26 119.7(4) . . ?
C24 C25 H25 120.2 . . ?
C26 C25 H25 120.2 . . ?

loop_
_geom_bond_atom_site_label_1
_geom_bond_atom_site_label_2
_geom_bond_distance
_geom_bond_site_symmetry_2
_geom_bond_publ_flag
Ru1 O7 2.174(2) . ?
Ru1 N5 2.063(3) . ?
Ru1 N4 1.921(3) . ?
Ru1 N1 2.121(3) . ?
Ru1 N3 2.059(3) . ?
Ru1 N2 2.114(3) . ?
S1 O1 1.426(3) . ?
S1 O2 1.426(3) . ?
S1 N1 1.645(3) . ?
S1 C1 1.764(4) . ?
S2 O5 1.423(3) . ?
S2 O4 1.426(3) . ?
S2 N2 1.650(3) . ?
S2 C8 1.756(4) . ?
O7 H7A 0.9167 . ?
O7 H7B 0.9138 . ?
O6 C14 1.227(4) . ?
O3 C7 1.237(4) . ?
N5 C30 1.386(5) . ?
N5 C34 1.342(5) . ?
N4 C20 1.356(5) . ?
N4 C29 1.362(5) . ?
N1 C7 1.370(5) . ?
N3 C15 1.342(5) . ?
N3 C19 1.360(5) . ?
N2 C14 1.369(5) . ?
C30 C29 1.475(5) . ?
C30 C31 1.372(5) . ?
C21 H21 0.9300 . ?
C21 C20 1.370(5) . ?
C21 C22 1.397(5) . ?
C28 H28 0.9300 . ?
C28 C29 1.379(5) . ?
C28 C22 1.399(5) . ?
C20 C19 1.479(5) . ?
C22 C23 1.492(5) . ?
C6 C1 1.363(6) . ?
C6 C7 1.483(5) . ?
C6 C5 1.392(5) . ?
C14 C13 1.494(5) . ?
N6 C23 1.340(5) . ?
N6 C27 1.322(5) . ?
C15 H15 0.9300 . ?
C15 C16 1.376(6) . ?
C33 H33 0.9300 . ?
C33 C34 1.373(6) . ?
C33 C32 1.375(6) . ?
C19 C18 1.390(5) . ?
C1 C2 1.374(5) . ?
C23 C24 1.375(6) . ?
C8 C13 1.385(5) . ?
C8 C9 1.383(5) . ?
C34 H34 0.9300 . ?
C31 H31 0.9300 . ?
C31 C32 1.389(5) . ?
C13 C12 1.381(5) . ?
C18 H18 0.9300 . ?
C18 C17 1.358(6) . ?
C17 H17 0.9300 . ?
C17 C16 1.400(6) . ?
C5 H5 0.9300 . ?
C5 C4 1.380(6) . ?
C16 H16 0.9300 . ?
C12 H12 0.9300 . ?
C12 C11 1.388(6) . ?
C10 H10 0.9300 . ?
C10 C11 1.380(6) . ?
C10 C9 1.381(6) . ?
C32 H32 0.9300 . ?
C24 H24 0.9300 . ?
C24 C25 1.380(6) . ?
C11 H11 0.9300 . ?
C2 H2 0.9300 . ?
C2 C3 1.389(6) . ?
C3 H3 0.9300 . ?
C3 C4 1.401(6) . ?
C4 H4 0.9300 . ?
C9 H9 0.9300 . ?
C26 H26 0.9300 . ?
C26 C27 1.367(6) . ?
C26 C25 1.383(6) . ?
C27 H27 0.9300 . ?
C25 H25 0.9300 . ?

loop_
_geom_torsion_atom_site_label_1
_geom_torsion_atom_site_label_2
_geom_torsion_atom_site_label_3
_geom_torsion_atom_site_label_4
_geom_torsion
_geom_torsion_site_symmetry_1
_geom_torsion_site_symmetry_2
_geom_torsion_site_symmetry_3
_geom_torsion_site_symmetry_4
_geom_torsion_publ_flag
Ru1 N5 C30 C29 -0.8(4) . . . . ?
Ru1 N5 C30 C31 179.4(3) . . . . ?
Ru1 N5 C34 C33 -178.2(3) . . . . ?
Ru1 N4 C20 C21 176.8(3) . . . . ?
Ru1 N4 C20 C19 -1.1(4) . . . . ?
Ru1 N4 C29 C30 2.6(4) . . . . ?
Ru1 N4 C29 C28 -176.6(3) . . . . ?
Ru1 N1 C7 O3 3.1(6) . . . . ?
Ru1 N1 C7 C6 -177.4(2) . . . . ?
Ru1 N3 C15 C16 -179.5(3) . . . . ?
Ru1 N3 C19 C20 -2.1(4) . . . . ?
Ru1 N3 C19 C18 178.3(3) . . . . ?
Ru1 N2 C14 O6 0.4(6) . . . . ?
Ru1 N2 C14 C13 -178.8(2) . . . . ?
S1 N1 C7 O3 178.2(3) . . . . ?
S1 N1 C7 C6 -2.3(4) . . . . ?
S1 C1 C2 C3 179.3(3) . . . . ?
S2 N2 C14 O6 -179.5(3) . . . . ?
S2 N2 C14 C13 1.3(4) . . . . ?
S2 C8 C13 C14 0.2(4) . . . . ?
S2 C8 C13 C12 -177.8(3) . . . . ?
S2 C8 C9 C10 177.8(3) . . . . ?
O6 C14 C13 C8 179.8(4) . . . . ?
O6 C14 C13 C12 -2.4(7) . . . . ?
O1 S1 N1 Ru1 -64.9(2) . . . . ?
O1 S1 N1 C7 119.8(3) . . . . ?
O1 S1 C1 C6 -118.8(3) . . . . ?
O1 S1 C1 C2 61.8(4) . . . . ?
O2 S1 N1 Ru1 65.7(2) . . . . ?
O2 S1 N1 C7 -109.6(3) . . . . ?
O2 S1 C1 C6 110.4(3) . . . . ?
O2 S1 C1 C2 -68.9(4) . . . . ?
O5 S2 N2 Ru1 65.0(2) . . . . ?
O5 S2 N2 C14 -115.1(3) . . . . ?
O5 S2 C8 C13 114.2(3) . . . . ?
O5 S2 C8 C9 -66.0(4) . . . . ?
N5 C30 C29 N4 -1.1(4) . . . . ?
N5 C30 C29 C28 178.1(3) . . . . ?
N5 C30 C31 C32 -1.8(5) . . . . ?
N4 C20 C19 N3 2.1(5) . . . . ?
N4 C20 C19 C18 -178.4(3) . . . . ?
O4 S2 N2 Ru1 -65.3(2) . . . . ?
O4 S2 N2 C14 114.6(3) . . . . ?
O4 S2 C8 C13 -115.7(3) . . . . ?
O4 S2 C8 C9 64.2(4) . . . . ?
N1 S1 C1 C6 -3.3(3) . . . . ?
N1 S1 C1 C2 177.4(4) . . . . ?
N3 C15 C16 C17 0.5(6) . . . . ?
N3 C19 C18 C17 1.6(6) . . . . ?
N2 S2 C8 C13 0.4(3) . . . . ?
N2 S2 C8 C9 -179.7(4) . . . . ?
N2 C14 C13 C8 -1.0(5) . . . . ?
N2 C14 C13 C12 176.9(4) . . . . ?
C30 N5 C34 C33 -0.1(5) . . . . ?
C30 C31 C32 C33 1.6(6) . . . . ?
C21 C20 C19 N3 -175.6(4) . . . . ?
C21 C20 C19 C18 4.0(6) . . . . ?
C21 C22 C23 N6 -5.8(5) . . . . ?
C21 C22 C23 C24 174.7(4) . . . . ?
C28 C22 C23 N6 175.8(4) . . . . ?
C28 C22 C23 C24 -3.7(6) . . . . ?
C20 N4 C29 C30 -179.5(3) . . . . ?
C20 N4 C29 C28 1.3(5) . . . . ?
C20 C21 C22 C28 1.7(5) . . . . ?
C20 C21 C22 C23 -176.8(3) . . . . ?
C20 C19 C18 C17 -178.0(4) . . . . ?
C29 N4 C20 C21 -1.1(5) . . . . ?
C29 N4 C20 C19 -179.0(3) . . . . ?
C29 C30 C31 C32 178.4(4) . . . . ?
C29 C28 C22 C21 -1.4(5) . . . . ?
C29 C28 C22 C23 177.0(3) . . . . ?
C22 C21 C20 N4 -0.4(5) . . . . ?
C22 C21 C20 C19 177.1(3) . . . . ?
C22 C28 C29 N4 0.0(5) . . . . ?
C22 C28 C29 C30 -179.1(3) . . . . ?
C22 C23 C24 C25 -178.9(4) . . . . ?
C6 C1 C2 C3 0.0(7) . . . . ?
C6 C5 C4 C3 -2.0(7) . . . . ?
C14 C13 C12 C11 -179.2(4) . . . . ?
N6 C23 C24 C25 1.7(7) . . . . ?
C15 N3 C19 C20 177.3(3) . . . . ?
C15 N3 C19 C18 -2.3(5) . . . . ?
C19 N3 C15 C16 1.2(6) . . . . ?
C19 C18 C17 C16 0.2(6) . . . . ?
C1 S1 N1 Ru1 178.5(2) . . . . ?
C1 S1 N1 C7 3.2(3) . . . . ?
C1 C6 C7 O3 179.3(4) . . . . ?
C1 C6 C7 N1 -0.2(5) . . . . ?
C1 C6 C5 C4 1.0(6) . . . . ?
C1 C2 C3 C4 -1.1(7) . . . . ?
C23 N6 C27 C26 -0.8(8) . . . . ?
C23 C24 C25 C26 -0.8(7) . . . . ?
C8 S2 N2 Ru1 179.1(2) . . . . ?
C8 S2 N2 C14 -1.0(3) . . . . ?
C8 C13 C12 C11 -1.5(6) . . . . ?
C34 N5 C30 C29 -179.2(3) . . . . ?
C34 N5 C30 C31 1.0(5) . . . . ?
C34 C33 C32 C31 -0.8(6) . . . . ?
C31 C30 C29 N4 178.7(3) . . . . ?
C31 C30 C29 C28 -2.1(6) . . . . ?
C13 C8 C9 C10 -2.4(6) . . . . ?
C13 C12 C11 C10 1.1(6) . . . . ?
C7 C6 C1 S1 2.4(4) . . . . ?
C7 C6 C1 C2 -178.2(4) . . . . ?
C7 C6 C5 C4 179.0(4) . . . . ?
C18 C17 C16 C15 -1.3(6) . . . . ?
C5 C6 C1 S1 -179.4(3) . . . . ?
C5 C6 C1 C2 0.0(7) . . . . ?
C5 C6 C7 O3 1.1(7) . . . . ?
C5 C6 C7 N1 -178.3(4) . . . . ?
C32 C33 C34 N5 0.0(6) . . . . ?
C11 C10 C9 C8 1.8(7) . . . . ?
C2 C3 C4 C5 2.1(7) . . . . ?
C9 C8 C13 C14 -179.7(4) . . . . ?
C9 C8 C13 C12 2.3(6) . . . . ?
C9 C10 C11 C12 -1.3(7) . . . . ?
C27 N6 C23 C22 179.6(4) . . . . ?
C27 N6 C23 C24 -0.9(6) . . . . ?
C27 C26 C25 C24 -0.8(7) . . . . ?
C25 C26 C27 N6 1.7(8) . . . . ?

loop_
_smtbx_masks_void_nr
_smtbx_masks_void_average_x
_smtbx_masks_void_average_y
_smtbx_masks_void_average_z
_smtbx_masks_void_volume
_smtbx_masks_void_count_electrons
_smtbx_masks_void_content
1 -0.422 -0.530 -0.140 716.4 46.3 '1 C4H10O'
